data_7042913
loop_
_publ_author_name
'Klongdee, Fatima'
'Boonmak, Jaursup'
'Youngme, Sujittra'

_publ_section_title
;
 Anion-dependent self-assembly of copper coordination polymers based on
 pyrazole-3,5-dicarboxylate and 1,2-di(4-pyridyl)ethylene.
;
_journal_issue 14
_journal_name_full 'Dalton transactions (Cambridge, England : 2003)'
_journal_page_first 4806
_journal_page_last 4815
_journal_paper_doi 10.1039/c7dt00406k
_journal_volume 46
_journal_year 2017
_chemical_formula_sum 'C30 H21 Cu2 N7 O4 S'
_chemical_formula_weight 702.68
_chemical_name_common 'Poly{bis(mu-1,2-di(4-pyridyl)ethylene)-mu5-pyrazole-3,5-dicarboxylato)dicopper(II) thiocyanate}'
_space_group_crystal_system orthorhombic
_space_group_IT_number 62
_space_group_name_Hall '-P 2ac 2n'
_space_group_name_H-M_alt 'P n m a'
_symmetry_space_group_name_Hall '-P 2ac 2n'
_symmetry_space_group_name_H-M 'P n m a'
_atom_sites_solution_hydrogens geom
_audit_creation_method SHELXL-2014/7
_audit_update_record
;
2016-12-14 deposited with the CCDC.
2017-03-15 downloaded from the CCDC.
;
_cell_angle_alpha 90
_cell_angle_beta 90
_cell_angle_gamma 90
_cell_formula_units_Z 4
_cell_length_a 12.7346(9)
_cell_length_b 26.731(2)
_cell_length_c 8.4383(6)
_cell_measurement_reflns_used 3102
_cell_measurement_temperature 298(2)
_cell_measurement_theta_max 23.506
_cell_measurement_theta_min 2.896
_cell_volume 2872.5(4)
_computing_cell_refinement 'SAINT v8.34A (Bruker, 2013)'
_computing_data_collection BrukerAPEX2
_computing_data_reduction 'SAINT v8.34A (Bruker, 2013)'
_computing_molecular_graphics SHELXL
_computing_publication_material SHELXL
_computing_structure_refinement 'SHELXL-2014/7 (Sheldrick, 2014)'
_computing_structure_solution 'SHELXL-2014/7 (Sheldrick, 2014)'
_diffrn_ambient_temperature 298(2)
_diffrn_measured_fraction_theta_full 0.999
_diffrn_measured_fraction_theta_max 0.999
_diffrn_measurement_device_type
;
Bruker D8 QUEST PHOTON 100
;
_diffrn_measurement_method '\fand\w scans'
_diffrn_radiation_type MoK\a
_diffrn_radiation_wavelength 0.71073
_diffrn_reflns_av_R_equivalents 0.1777
_diffrn_reflns_av_unetI/netI 0.0905
_diffrn_reflns_Laue_measured_fraction_full 0.999
_diffrn_reflns_Laue_measured_fraction_max 0.999
_diffrn_reflns_limit_h_max 15
_diffrn_reflns_limit_h_min -15
_diffrn_reflns_limit_k_max 31
_diffrn_reflns_limit_k_min -33
_diffrn_reflns_limit_l_max 10
_diffrn_reflns_limit_l_min -10
_diffrn_reflns_number 43633
_diffrn_reflns_point_group_measured_fraction_full 0.999
_diffrn_reflns_point_group_measured_fraction_max 0.999
_diffrn_reflns_theta_full 25.242
_diffrn_reflns_theta_max 26.020
_diffrn_reflns_theta_min 2.896
_diffrn_source 'fine-focus sealed tube'
_exptl_absorpt_coefficient_mu 1.604
_exptl_absorpt_correction_T_max 0.7454
_exptl_absorpt_correction_T_min 0.6458
_exptl_absorpt_correction_type multi-scan
_exptl_absorpt_process_details 'SADABS 2014/5'
_exptl_crystal_colour blue
_exptl_crystal_density_diffrn 1.625
_exptl_crystal_description block
_exptl_crystal_F_000 1424
_exptl_crystal_size_max 0.080
_exptl_crystal_size_mid 0.050
_exptl_crystal_size_min 0.030
_refine_diff_density_max 1.578
_refine_diff_density_min -0.883
_refine_diff_density_rms 0.162
_refine_ls_extinction_method none
_refine_ls_goodness_of_fit_ref 1.055
_refine_ls_hydrogen_treatment constr
_refine_ls_matrix_type full
_refine_ls_number_parameters 215
_refine_ls_number_reflns 2886
_refine_ls_number_restraints 3
_refine_ls_restrained_S_all 1.058
_refine_ls_R_factor_all 0.1394
_refine_ls_R_factor_gt 0.0687
_refine_ls_shift/su_max 0.000
_refine_ls_shift/su_mean 0.000
_refine_ls_structure_factor_coef Fsqd
_refine_ls_weighting_details 'w=1/[\s^2^(Fo^2^)+(0.0890P)^2^+12.7369P] where P=(Fo^2^+2Fc^2^)/3'
_refine_ls_weighting_scheme calc
_refine_ls_wR_factor_gt 0.1630
_refine_ls_wR_factor_ref 0.1944
_reflns_Friedel_coverage 0.000
_reflns_number_gt 1755
_reflns_number_total 2886
_reflns_threshold_expression 'I > 2\s(I)'
_cod_data_source_file c7dt00406k2.cif
_cod_data_source_block compound4
_cod_original_cell_volume 2872.4(4)
_cod_database_code 7042913
_shelx_shelxl_version_number 2014/7
_shelx_space_group_comment
;
The symmetry employed for this shelxl refinement is uniquely defined
by the following loop, which should always be used as a source of
symmetry information in preference to the above space-group names.
They are only intended as comments.
;
_shelx_estimated_absorpt_t_min 0.882
_shelx_estimated_absorpt_t_max 0.953

loop_
_space_group_symop_operation_xyz
'x, y, z'
'-x+1/2, -y, z+1/2'
'-x, y+1/2, -z'
'x+1/2, -y+1/2, -z+1/2'
'-x, -y, -z'
'x-1/2, y, -z-1/2'
'x, -y-1/2, z'
'-x-1/2, y-1/2, z-1/2'

loop_
_atom_site_label
_atom_site_type_symbol
_atom_site_fract_x
_atom_site_fract_y
_atom_site_fract_z
_atom_site_U_iso_or_equiv
_atom_site_adp_type
_atom_site_occupancy
_atom_site_site_symmetry_order
_atom_site_calc_flag
_atom_site_refinement_flags_posn
_atom_site_refinement_flags_adp
_atom_site_refinement_flags_occupancy
_atom_site_disorder_assembly
_atom_site_disorder_group
Cu1 Cu 0.82138(9) 0.2500 0.47040(14) 0.0208(4) Uani 1 2 d S T P . .
Cu2 Cu 1.12427(9) 0.2500 1.60795(14) 0.0166(3) Uani 1 2 d S T P . .
O1 O 0.9316(5) 0.2500 0.6323(7) 0.0217(15) Uani 1 2 d S T P . .
O2 O 0.8119(5) 0.2500 0.8267(9) 0.0348(19) Uani 1 2 d S T P . .
O3 O 1.0954(5) 0.2500 1.3769(7) 0.0204(15) Uani 1 2 d S T P . .
O4 O 1.2508(5) 0.2500 1.2510(8) 0.0203(15) Uani 1 2 d S T P . .
N1 N 0.8371(5) 0.3243(2) 0.4500(7) 0.0252(14) Uani 1 1 d . . . . .
N2 N 0.8617(5) 0.67492(19) 0.4022(7) 0.0229(13) Uani 1 1 d . . . . .
N3 N 1.0922(6) 0.2500 0.8404(9) 0.0154(18) Uani 1 2 d S T P . .
N4 N 1.1568(6) 0.2500 0.9662(9) 0.0176(17) Uani 1 2 d S T P . .
C1 C 0.7764(8) 0.3563(3) 0.5264(12) 0.059(3) Uani 1 1 d . . . . .
H1 H 0.7242 0.3440 0.5928 0.071 Uiso 1 1 calc R U . . .
C2 C 0.7878(9) 0.4074(3) 0.5112(13) 0.068(3) Uani 1 1 d . . . . .
H2 H 0.7437 0.4284 0.5683 0.081 Uiso 1 1 calc R U . . .
C3 C 0.8626(7) 0.4278(3) 0.4138(10) 0.040(2) Uani 1 1 d . . . . .
C4 C 0.9253(7) 0.3941(3) 0.3349(10) 0.041(2) Uani 1 1 d . . . . .
H4 H 0.9774 0.4053 0.2664 0.049 Uiso 1 1 calc R U . . .
C5 C 0.9106(6) 0.3441(3) 0.3578(10) 0.039(2) Uani 1 1 d . . . . .
H5 H 0.9553 0.3222 0.3049 0.047 Uiso 1 1 calc R U . . .
C6 C 0.8787(7) 0.4822(3) 0.3907(10) 0.043(2) Uani 1 1 d . . . . .
H6 H 0.9325 0.4922 0.3232 0.051 Uiso 1 1 calc R U . . .
C7 C 0.8236(8) 0.5166(3) 0.4573(12) 0.057(3) Uani 1 1 d . . . . .
H7 H 0.7701 0.5066 0.5252 0.069 Uiso 1 1 calc R U . . .
C8 C 0.7854(7) 0.6554(3) 0.4921(10) 0.040(2) Uani 1 1 d . . . . .
H8 H 0.7399 0.6768 0.5452 0.048 Uiso 1 1 calc R U . . .
C9 C 0.7722(8) 0.6046(3) 0.5086(12) 0.060(3) Uani 1 1 d . . . . .
H9 H 0.7175 0.5925 0.5708 0.071 Uiso 1 1 calc R U . . .
C10 C 0.8391(7) 0.5711(3) 0.4337(11) 0.044(2) Uani 1 1 d . . . . .
C11 C 0.9162(7) 0.5917(3) 0.3392(10) 0.038(2) Uani 1 1 d . . . . .
H11 H 0.9620 0.5711 0.2837 0.045 Uiso 1 1 calc R U . . .
C12 C 0.9251(6) 0.6428(3) 0.3272(9) 0.0285(18) Uani 1 1 d . . . . .
H12 H 0.9781 0.6558 0.2634 0.034 Uiso 1 1 calc R U . . .
C13 C 0.9922(7) 0.2500 0.8919(11) 0.0147(19) Uani 1 2 d S T P . .
C14 C 0.9901(7) 0.2500 1.0580(11) 0.017(2) Uani 1 2 d S T P . .
H14 H 0.9320 0.2500 1.1247 0.021 Uiso 1 2 calc R U P . .
C15 C 1.0967(7) 0.2500 1.0998(11) 0.017(2) Uani 1 2 d S T P . .
C16 C 0.9031(7) 0.2500 0.7785(11) 0.017(2) Uani 1 2 d S T P . .
C17 C 1.1510(7) 0.2500 1.2520(12) 0.017(2) Uani 1 2 d S T P . .
S1 S 1.0401(13) 0.4815(6) 0.039(2) 0.220(6) Uiso 0.5 1 d D . P A -1
N5 N 0.872(2) 0.4968(14) -0.169(4) 0.220(6) Uiso 0.5 1 d D . P A -1
C18 C 0.934(3) 0.4824(18) -0.066(5) 0.220(6) Uiso 0.5 1 d D . P A -1

loop_
_atom_site_aniso_label
_atom_site_aniso_U_11
_atom_site_aniso_U_22
_atom_site_aniso_U_33
_atom_site_aniso_U_23
_atom_site_aniso_U_13
_atom_site_aniso_U_12
Cu1 0.0227(7) 0.0146(6) 0.0251(8) 0.000 -0.0083(6) 0.000
Cu2 0.0233(7) 0.0159(6) 0.0106(6) 0.000 0.0006(5) 0.000
O1 0.022(3) 0.026(4) 0.018(4) 0.000 -0.004(3) 0.000
O2 0.020(4) 0.059(5) 0.026(4) 0.000 0.001(3) 0.000
O3 0.029(4) 0.022(4) 0.010(3) 0.000 -0.003(3) 0.000
O4 0.024(4) 0.023(3) 0.014(4) 0.000 0.004(3) 0.000
N1 0.029(3) 0.016(3) 0.031(4) 0.000(3) -0.008(3) -0.002(3)
N2 0.039(4) 0.014(3) 0.016(3) -0.002(2) 0.000(3) 0.000(3)
N3 0.009(4) 0.024(4) 0.013(4) 0.000 -0.002(3) 0.000
N4 0.023(4) 0.020(4) 0.010(4) 0.000 -0.005(4) 0.000
C1 0.086(7) 0.023(4) 0.069(7) -0.001(5) 0.047(6) -0.010(5)
C2 0.098(8) 0.021(4) 0.085(8) -0.006(5) 0.050(7) 0.005(5)
C3 0.054(6) 0.025(4) 0.041(5) 0.005(4) 0.000(4) -0.007(4)
C4 0.048(5) 0.027(5) 0.047(5) 0.003(4) 0.006(4) -0.004(4)
C5 0.029(4) 0.026(4) 0.061(6) -0.006(4) 0.002(4) 0.002(4)
C6 0.060(6) 0.025(4) 0.042(5) 0.005(4) 0.006(5) 0.000(4)
C7 0.081(7) 0.028(5) 0.064(7) 0.003(4) 0.020(6) -0.012(5)
C8 0.051(5) 0.025(4) 0.044(5) 0.002(4) 0.019(4) -0.004(4)
C9 0.078(7) 0.028(5) 0.072(7) 0.002(5) 0.042(6) -0.009(5)
C10 0.061(6) 0.020(4) 0.052(6) -0.001(4) 0.004(5) -0.007(4)
C11 0.045(5) 0.024(4) 0.044(5) -0.010(4) 0.002(4) 0.005(4)
C12 0.029(4) 0.017(4) 0.040(4) 0.003(3) 0.006(4) 0.001(3)
C13 0.014(5) 0.015(5) 0.015(5) 0.000 0.006(4) 0.000
C14 0.009(5) 0.028(5) 0.015(5) 0.000 -0.002(4) 0.000
C15 0.024(5) 0.018(5) 0.010(5) 0.000 0.004(4) 0.000
C16 0.025(6) 0.017(5) 0.010(5) 0.000 0.002(4) 0.000
C17 0.016(5) 0.014(5) 0.022(6) 0.000 -0.003(5) 0.000

loop_
_atom_type_symbol
_atom_type_description
_atom_type_scat_dispersion_real
_atom_type_scat_dispersion_imag
_atom_type_scat_source
C C 0.0033 0.0016 'International Tables Vol C Tables 4.2.6.8 and 6.1.1.4'
H H 0.0000 0.0000 'International Tables Vol C Tables 4.2.6.8 and 6.1.1.4'
N N 0.0061 0.0033 'International Tables Vol C Tables 4.2.6.8 and 6.1.1.4'
O O 0.0106 0.0060 'International Tables Vol C Tables 4.2.6.8 and 6.1.1.4'
S S 0.1246 0.1234 'International Tables Vol C Tables 4.2.6.8 and 6.1.1.4'
Cu Cu 0.3201 1.2651 'International Tables Vol C Tables 4.2.6.8 and 6.1.1.4'

loop_
_geom_angle_atom_site_label_1
_geom_angle_atom_site_label_2
_geom_angle_atom_site_label_3
_geom_angle
_geom_angle_site_symmetry_1
_geom_angle_site_symmetry_3
O1 Cu1 N1 89.32(17) . 7_565
O1 Cu1 N1 89.32(17) . .
N1 Cu1 N1 164.8(4) 7_565 .
O1 Cu1 O4 159.9(3) . 6_557
N1 Cu1 O4 88.05(17) 7_565 6_557
N1 Cu1 O4 88.05(17) . 6_557
O1 Cu1 N4 121.4(3) . 6_557
N1 Cu1 N4 96.80(18) 7_565 6_557
N1 Cu1 N4 96.80(18) . 6_557
O4 Cu1 N4 78.6(3) 6_557 6_557
O3 Cu2 N3 157.6(3) . 1_556
O3 Cu2 N2 88.55(16) . 5_767
N3 Cu2 N2 93.42(16) 1_556 5_767
O3 Cu2 N2 88.55(16) . 3_747
N3 Cu2 N2 93.42(16) 1_556 3_747
N2 Cu2 N2 168.7(3) 5_767 3_747
C16 O1 Cu1 117.8(6) . .
C17 O3 Cu2 135.4(6) . .
C17 O4 Cu1 116.1(6) . 6_657
C1 N1 C5 116.1(6) . .
C1 N1 Cu1 122.8(5) . .
C5 N1 Cu1 121.1(5) . .
C12 N2 C8 117.1(6) . .
C12 N2 Cu2 124.4(5) . 5_767
C8 N2 Cu2 118.5(5) . 5_767
N4 N3 C13 108.9(7) . .
N4 N3 Cu2 130.5(6) . 1_554
C13 N3 Cu2 120.6(6) . 1_554
N3 N4 C15 108.0(8) . .
N3 N4 Cu1 142.1(6) . 6_657
C15 N4 Cu1 109.9(6) . 6_657
N1 C1 C2 122.3(8) . .
N1 C1 H1 118.9 . .
C2 C1 H1 118.9 . .
C3 C2 C1 121.6(8) . .
C3 C2 H2 119.2 . .
C1 C2 H2 119.2 . .
C2 C3 C4 115.5(7) . .
C2 C3 C6 124.5(8) . .
C4 C3 C6 120.0(8) . .
C5 C4 C3 119.7(8) . .
C5 C4 H4 120.2 . .
C3 C4 H4 120.2 . .
N1 C5 C4 124.8(8) . .
N1 C5 H5 117.6 . .
C4 C5 H5 117.6 . .
C7 C6 C3 124.6(9) . .
C7 C6 H6 117.7 . .
C3 C6 H6 117.7 . .
C6 C7 C10 124.7(9) . .
C6 C7 H7 117.6 . .
C10 C7 H7 117.6 . .
N2 C8 C9 122.1(8) . .
N2 C8 H8 118.9 . .
C9 C8 H8 118.9 . .
C8 C9 C10 121.1(8) . .
C8 C9 H9 119.5 . .
C10 C9 H9 119.5 . .
C11 C10 C9 116.2(7) . .
C11 C10 C7 124.4(8) . .
C9 C10 C7 119.4(8) . .
C12 C11 C10 119.9(7) . .
C12 C11 H11 120.0 . .
C10 C11 H11 120.0 . .
N2 C12 C11 123.6(7) . .
N2 C12 H12 118.2 . .
C11 C12 H12 118.2 . .
N3 C13 C14 110.0(8) . .
N3 C13 C16 121.0(8) . .
C14 C13 C16 129.0(8) . .
C15 C14 C13 103.5(8) . .
C15 C14 H14 128.3 . .
C13 C14 H14 128.3 . .
N4 C15 C14 109.6(8) . .
N4 C15 C17 117.5(8) . .
C14 C15 C17 132.8(9) . .
O2 C16 O1 125.7(9) . .
O2 C16 C13 120.6(8) . .
O1 C16 C13 113.7(8) . .
O3 C17 O4 124.3(9) . .
O3 C17 C15 117.8(8) . .
O4 C17 C15 117.9(9) . .
N5 C18 S1 157(3) . .

loop_
_geom_bond_atom_site_label_1
_geom_bond_atom_site_label_2
_geom_bond_distance
_geom_bond_site_symmetry_2
Cu1 O1 1.959(6) .
Cu1 N1 2.002(5) 7_565
Cu1 N1 2.002(5) .
Cu1 O4 2.073(7) 6_557
Cu1 N4 2.163(8) 6_557
Cu2 O3 1.984(6) .
Cu2 N3 2.003(7) 1_556
Cu2 N2 2.017(5) 5_767
Cu2 N2 2.017(5) 3_747
O1 C16 1.286(11) .
O2 C16 1.230(11) .
O3 C17 1.269(11) .
O4 C17 1.272(10) .
O4 Cu1 2.073(7) 6_657
N1 C1 1.322(10) .
N1 C5 1.327(10) .
N2 C12 1.338(9) .
N2 C8 1.339(9) .
N2 Cu2 2.017(5) 5_767
N3 N4 1.343(10) .
N3 C13 1.345(11) .
N3 Cu2 2.003(7) 1_554
N4 C15 1.363(12) .
N4 Cu1 2.163(8) 6_657
C1 C2 1.379(12) .
C1 H1 0.9300 .
C2 C3 1.372(12) .
C2 H2 0.9300 .
C3 C4 1.376(11) .
C3 C6 1.482(11) .
C4 C5 1.363(10) .
C4 H4 0.9300 .
C5 H5 0.9300 .
C6 C7 1.286(12) .
C6 H6 0.9300 .
C7 C10 1.483(11) .
C7 H7 0.9300 .
C8 C9 1.374(11) .
C8 H8 0.9300 .
C9 C10 1.389(12) .
C9 H9 0.9300 .
C10 C11 1.380(12) .
C11 C12 1.374(10) .
C11 H11 0.9300 .
C12 H12 0.9300 .
C13 C14 1.402(12) .
C13 C16 1.485(13) .
C14 C15 1.402(13) .
C14 H14 0.9300 .
C15 C17 1.459(13) .
S1 C18 1.617(10) .
N5 C18 1.240(10) .

loop_
_geom_torsion_atom_site_label_1
_geom_torsion_atom_site_label_2
_geom_torsion_atom_site_label_3
_geom_torsion_atom_site_label_4
_geom_torsion
_geom_torsion_site_symmetry_1
_geom_torsion_site_symmetry_4
C13 N3 N4 C15 0.000(2) . .
Cu2 N3 N4 C15 180.000(2) 1_554 .
C13 N3 N4 Cu1 180.000(2) . 6_657
Cu2 N3 N4 Cu1 0.000(3) 1_554 6_657
C5 N1 C1 C2 0.3(15) . .
Cu1 N1 C1 C2 -179.8(8) . .
N1 C1 C2 C3 0.7(18) . .
C1 C2 C3 C4 -0.6(16) . .
C1 C2 C3 C6 179.5(10) . .
C2 C3 C4 C5 -0.4(13) . .
C6 C3 C4 C5 179.5(8) . .
C1 N1 C5 C4 -1.5(13) . .
Cu1 N1 C5 C4 178.7(6) . .
C3 C4 C5 N1 1.6(13) . .
C2 C3 C6 C7 -1.0(16) . .
C4 C3 C6 C7 179.1(10) . .
C3 C6 C7 C10 -179.6(8) . .
C12 N2 C8 C9 0.4(12) . .
Cu2 N2 C8 C9 -178.4(7) 5_767 .
N2 C8 C9 C10 1.0(15) . .
C8 C9 C10 C11 -2.1(15) . .
C8 C9 C10 C7 178.7(9) . .
C6 C7 C10 C11 -1.2(17) . .
C6 C7 C10 C9 178.0(11) . .
C9 C10 C11 C12 1.8(13) . .
C7 C10 C11 C12 -179.0(8) . .
C8 N2 C12 C11 -0.6(11) . .
Cu2 N2 C12 C11 178.0(6) 5_767 .
C10 C11 C12 N2 -0.5(13) . .
N4 N3 C13 C14 0.000(2) . .
Cu2 N3 C13 C14 180.000(2) 1_554 .
N4 N3 C13 C16 180.000(2) . .
Cu2 N3 C13 C16 0.000(2) 1_554 .
N3 C13 C14 C15 0.000(3) . .
C16 C13 C14 C15 180.000(2) . .
N3 N4 C15 C14 0.000(2) . .
Cu1 N4 C15 C14 180.000(2) 6_657 .
N3 N4 C15 C17 180.000(2) . .
Cu1 N4 C15 C17 0.000(3) 6_657 .
C13 C14 C15 N4 0.000(2) . .
C13 C14 C15 C17 180.000(3) . .
Cu1 O1 C16 O2 0.000(2) . .
Cu1 O1 C16 C13 180.000(1) . .
N3 C13 C16 O2 180.000(2) . .
C14 C13 C16 O2 0.000(3) . .
N3 C13 C16 O1 0.000(2) . .
C14 C13 C16 O1 180.000(2) . .
Cu2 O3 C17 O4 0.000(5) . .
Cu2 O3 C17 C15 180.000(3) . .
Cu1 O4 C17 O3 180.000(2) 6_657 .
Cu1 O4 C17 C15 0.000(3) 6_657 .
N4 C15 C17 O3 180.000(2) . .
C14 C15 C17 O3 0.000(4) . .
N4 C15 C17 O4 0.000(3) . .
C14 C15 C17 O4 180.000(3) . .
